data_4130187
loop_
_publ_author_name
'Trost, Barry M.'
'Saget, Tanguy'
'Hung, Chao-I Joey'

_publ_section_title
;
 Direct Catalytic Asymmetric Mannich Reactions for the Construction of
 Quaternary Carbon Stereocenters.
;
_journal_issue 11
_journal_name_full 'Journal of the American Chemical Society'
_journal_page_first 3659
_journal_page_last 3662
_journal_paper_doi 10.1021/jacs.6b01187
_journal_volume 138
_journal_year 2016
_chemical_absolute_configuration ad
_chemical_formula_moiety 'C23 H19 F N2 O5 S, C2 H6 O'
_chemical_formula_sum 'C25 H25 F N2 O6 S'
_chemical_formula_weight 500.53
_space_group_crystal_system orthorhombic
_space_group_IT_number 19
_space_group_name_Hall 'P 2ac 2ab'
_space_group_name_H-M_alt 'P 21 21 21'
_atom_sites_solution_hydrogens mixed
_audit_creation_method SHELXL-2014/7
_cell_angle_alpha 90
_cell_angle_beta 90
_cell_angle_gamma 90
_cell_formula_units_Z 8
_cell_length_a 6.5466(3)
_cell_length_b 14.9516(6)
_cell_length_c 50.431(2)
_cell_measurement_reflns_used 9413
_cell_measurement_temperature 100(2)
_cell_measurement_theta_max 77.654
_cell_measurement_theta_min 3.437
_cell_volume 4936.3(4)
_computing_cell_refinement 'SAINT+ Ver. 8.34A (Bruker-AXS, 2014)'
_computing_data_collection 'APEX2 Ver. 2014.11-0 (Bruker-AXS, 2014)'
_computing_data_reduction 'SAINT+ Ver. 8.34A (Bruker-AXS, 2014)'
_computing_structure_refinement 'SHELXL-2014/7 (Sheldrick, 2014)'
_computing_structure_solution XT
_diffrn_ambient_temperature 100(2)
_diffrn_detector_area_resol_mean 10.4
_diffrn_detector_type 'CMOS area detector'
_diffrn_measured_fraction_theta_full 0.999
_diffrn_measured_fraction_theta_max 0.998
_diffrn_measurement_device 'four-circle diffractometer'
_diffrn_measurement_device_type 'D8 Venture'
_diffrn_measurement_method '\w and \f scans'
_diffrn_radiation_collimation 'focusing mirrors'
_diffrn_radiation_monochromator 'mirror optics'
_diffrn_radiation_type CuK\a
_diffrn_radiation_wavelength 1.54178
_diffrn_reflns_av_R_equivalents 0.0539
_diffrn_reflns_av_unetI/netI 0.0382
_diffrn_reflns_Laue_measured_fraction_full 0.999
_diffrn_reflns_Laue_measured_fraction_max 0.998
_diffrn_reflns_limit_h_max 8
_diffrn_reflns_limit_h_min -8
_diffrn_reflns_limit_k_max 18
_diffrn_reflns_limit_k_min -18
_diffrn_reflns_limit_l_max 62
_diffrn_reflns_limit_l_min -62
_diffrn_reflns_number 66590
_diffrn_reflns_point_group_measured_fraction_full 0.998
_diffrn_reflns_point_group_measured_fraction_max 0.995
_diffrn_reflns_theta_full 67.679
_diffrn_reflns_theta_max 74.481
_diffrn_reflns_theta_min 3.083
_diffrn_source 'microfocus sealed X-ray tube'
_exptl_absorpt_coefficient_mu 1.605
_exptl_absorpt_correction_T_max 0.869
_exptl_absorpt_correction_T_min 0.6534
_exptl_absorpt_correction_type multi-scan
_exptl_absorpt_process_details
;
'SADABS-2014/5 (Bruker,2014/5) was used for absorption correction. 
wR2(int) was 0.1049 before and 0.0920 after correction. 
The Ratio of minimum to maximum transmission is 0.8665.
 The \l/2 correction factor is 0.00150.'
;
_exptl_crystal_colour colourless
_exptl_crystal_density_diffrn 1.347
_exptl_crystal_description block
_exptl_crystal_F_000 2096
_exptl_crystal_size_max 0.160
_exptl_crystal_size_mid 0.120
_exptl_crystal_size_min 0.090
_refine_diff_density_max 0.337
_refine_diff_density_min -0.420
_refine_diff_density_rms 0.065
_refine_ls_abs_structure_details
;
 Flack x determined using 4047 quotients [(I+)-(I-)]/[(I+)+(I-)]
 (Parsons, Flack and Wagner, Acta Cryst. B69 (2013) 249-259).
 Hooft y determined with PLATON, Gaussian distribution y= 0.000(3)
;
_refine_ls_abs_structure_Flack 0.002(8)
_refine_ls_extinction_method none
_refine_ls_goodness_of_fit_ref 1.033
_refine_ls_hydrogen_treatment mixed
_refine_ls_matrix_type full
_refine_ls_number_parameters 698
_refine_ls_number_reflns 10044
_refine_ls_number_restraints 164
_refine_ls_restrained_S_all 1.028
_refine_ls_R_factor_all 0.0434
_refine_ls_R_factor_gt 0.0421
_refine_ls_shift/su_max 0.001
_refine_ls_shift/su_mean 0.000
_refine_ls_structure_factor_coef Fsqd
_refine_ls_weighting_details 'w=1/[\s^2^(Fo^2^)+(0.0657P)^2^+1.9986P] where P=(Fo^2^+2Fc^2^)/3'
_refine_ls_weighting_scheme calc
_refine_ls_wR_factor_gt 0.1081
_refine_ls_wR_factor_ref 0.1093
_reflns_Friedel_coverage 0.751
_reflns_Friedel_fraction_full 0.996
_reflns_Friedel_fraction_max 0.992
_reflns_number_gt 9761
_reflns_number_total 10044
_reflns_threshold_expression 'I > 2\s(I)'
_cod_data_source_file ja6b01187_si_002.cif
_cod_data_source_block test_a
_cod_database_code 4130187
_shelx_shelxl_version_number 2014/7
_shelx_space_group_comment
;
The symmetry employed for this shelxl refinement is uniquely defined
by the following loop, which should always be used as a source of
symmetry information in preference to the above space-group names.
They are only intended as comments.
;
_shelx_estimated_absorpt_t_min 0.783
_shelx_estimated_absorpt_t_max 0.869

loop_
_space_group_symop_operation_xyz
'x, y, z'
'-x+1/2, -y, z+1/2'
'-x, y+1/2, -z+1/2'
'x+1/2, -y+1/2, -z'

loop_
_atom_site_label
_atom_site_type_symbol
_atom_site_fract_x
_atom_site_fract_y
_atom_site_fract_z
_atom_site_U_iso_or_equiv
_atom_site_adp_type
_atom_site_occupancy
_atom_site_site_symmetry_order
_atom_site_calc_flag
_atom_site_refinement_flags_posn
_atom_site_refinement_flags_adp
_atom_site_refinement_flags_occupancy
_atom_site_disorder_assembly
_atom_site_disorder_group
S2 S 0.49935(10) 0.53805(4) 0.78775(2) 0.02079(14) Uani 1 1 d . . . . .
F2 F -0.0570(3) 0.79675(12) 0.70726(3) 0.0326(4) Uani 1 1 d . . . . .
O6 O 0.7747(3) 0.71557(15) 0.83546(4) 0.0287(4) Uani 1 1 d . . . . .
O7 O 0.4576(3) 0.46094(13) 0.80372(4) 0.0273(4) Uani 1 1 d . . . . .
O8 O 0.7038(3) 0.55730(14) 0.77942(4) 0.0272(4) Uani 1 1 d . . . . .
O9 O -0.2103(3) 0.51844(17) 0.69450(4) 0.0358(5) Uani 1 1 d . . . . .
O10 O 0.0532(4) 0.53689(18) 0.66942(4) 0.0373(5) Uani 1 1 d . . . . .
O12 O 0.0540(4) 0.57617(15) 0.82957(5) 0.0340(5) Uani 1 1 d D U . . .
H12 H -0.0377 0.6114 0.8332 0.051 Uiso 1 1 calc R U . . .
N4 N 0.4144(4) 0.62318(15) 0.80395(4) 0.0183(4) Uani 1 1 d D . . . .
H4A H 0.301(5) 0.615(2) 0.8118(6) 0.022 Uiso 1 1 d D U . . .
N5 N -0.0264(4) 0.52803(16) 0.69122(4) 0.0247(5) Uani 1 1 d . . . . .
C24 C 0.5956(4) 0.73395(18) 0.83917(5) 0.0220(5) Uani 1 1 d . . . . .
C25 C 0.4742(5) 0.71987(18) 0.86318(5) 0.0228(5) Uani 1 1 d . . . . .
C26 C 0.5321(5) 0.6782(2) 0.88700(6) 0.0308(6) Uani 1 1 d . . . . .
H26 H 0.6632 0.6556 0.8893 0.037 Uiso 1 1 calc R U . . .
C27 C 0.3889(6) 0.6719(2) 0.90689(6) 0.0360(7) Uani 1 1 d . . . . .
H27 H 0.4234 0.6448 0.9229 0.043 Uiso 1 1 calc R U . . .
C28 C 0.1931(5) 0.7057(2) 0.90328(6) 0.0333(7) Uani 1 1 d . . . . .
H28 H 0.0985 0.7007 0.9170 0.040 Uiso 1 1 calc R U . . .
C29 C 0.1352(5) 0.7469(2) 0.87969(5) 0.0267(6) Uani 1 1 d . . . . .
H29 H 0.0040 0.7695 0.8775 0.032 Uiso 1 1 calc R U . . .
C30 C 0.2790(4) 0.75314(18) 0.85953(5) 0.0206(5) Uani 1 1 d . . . . .
C31 C 0.2515(4) 0.79326(17) 0.83219(5) 0.0195(5) Uani 1 1 d . . . . .
H31A H 0.2187 0.8564 0.8334 0.023 Uiso 1 1 calc R U . . .
H31B H 0.1431 0.7630 0.8226 0.023 Uiso 1 1 calc R U . . .
C32 C 0.4593(4) 0.77935(17) 0.81821(5) 0.0189(5) Uani 1 1 d . . . . .
C33 C 0.5586(5) 0.86706(19) 0.80965(5) 0.0248(6) Uani 1 1 d . . . . .
H33A H 0.5633 0.9074 0.8245 0.037 Uiso 1 1 calc R U . . .
H33B H 0.4801 0.8934 0.7956 0.037 Uiso 1 1 calc R U . . .
H33C H 0.6949 0.8556 0.8035 0.037 Uiso 1 1 calc R U . . .
C34 C 0.4520(4) 0.71441(17) 0.79412(5) 0.0183(5) Uani 1 1 d . . . . .
H34 H 0.5897 0.7141 0.7865 0.022 Uiso 1 1 calc R U . . .
C35 C 0.3078(4) 0.74194(17) 0.77188(5) 0.0183(5) Uani 1 1 d . . . . .
C36 C 0.3822(4) 0.79338(17) 0.75080(5) 0.0198(5) Uani 1 1 d . . . . .
H36 H 0.5155 0.8148 0.7514 0.024 Uiso 1 1 calc R U . . .
C37 C 0.2596(5) 0.81299(18) 0.72899(5) 0.0234(5) Uani 1 1 d . . . . .
H37 H 0.3090 0.8473 0.7150 0.028 Uiso 1 1 calc R U . . .
C38 C 0.0635(5) 0.78027(18) 0.72871(5) 0.0230(6) Uani 1 1 d . . . . .
C39 C -0.0179(5) 0.73054(17) 0.74926(5) 0.0219(5) Uani 1 1 d . . . . .
H39 H -0.1519 0.7100 0.7486 0.026 Uiso 1 1 calc R U . . .
C40 C 0.1064(4) 0.71202(17) 0.77097(5) 0.0197(5) Uani 1 1 d . . . . .
H40 H 0.0542 0.6792 0.7851 0.024 Uiso 1 1 calc R U . . .
C41 C 0.3497(4) 0.52890(18) 0.75837(5) 0.0216(5) Uani 1 1 d . . . . .
C42 C 0.1578(5) 0.49007(18) 0.76006(5) 0.0220(5) Uani 1 1 d . . . . .
H42 H 0.1136 0.4647 0.7759 0.026 Uiso 1 1 calc R U . . .
C43 C 0.0321(4) 0.48948(18) 0.73785(5) 0.0221(5) Uani 1 1 d . . . . .
H43 H -0.0975 0.4641 0.7384 0.026 Uiso 1 1 calc R U . . .
C44 C 0.1066(4) 0.52812(17) 0.71466(5) 0.0208(5) Uani 1 1 d . . . . .
C45 C 0.2981(5) 0.56586(18) 0.71260(5) 0.0244(6) Uani 1 1 d . . . . .
H45 H 0.3433 0.5901 0.6967 0.029 Uiso 1 1 calc R U . . .
C46 C 0.4214(4) 0.56660(18) 0.73496(5) 0.0232(5) Uani 1 1 d . . . . .
H46 H 0.5509 0.5921 0.7343 0.028 Uiso 1 1 calc R U . . .
C49 C 0.0075(7) 0.4912(2) 0.84038(8) 0.0452(9) Uani 1 1 d D U . . .
H49A H 0.1338 0.4579 0.8423 0.054 Uiso 0.27(2) 1 calc R U P A 1
H49B H -0.0773 0.4591 0.8278 0.054 Uiso 0.27(2) 1 calc R U P A 1
H49C H 0.0770 0.4455 0.8302 0.054 Uiso 0.23(2) 1 calc R U P A 2
H49D H -0.1383 0.4807 0.8389 0.054 Uiso 0.23(2) 1 calc R U P A 2
H49E H 0.0228 0.4449 0.8271 0.054 Uiso 0.23(2) 1 calc R U P A 3
H49F H -0.1316 0.4899 0.8470 0.054 Uiso 0.23(2) 1 calc R U P A 3
H49G H 0.1132 0.4493 0.8351 0.054 Uiso 0.27(2) 1 calc R U P A 4
H49H H -0.1203 0.4705 0.8328 0.054 Uiso 0.27(2) 1 calc R U P A 4
C50 C -0.100(5) 0.4923(18) 0.8668(4) 0.046(6) Uani 0.27(2) 1 d D U P A 1
H50A H -0.0374 0.5361 0.8781 0.069 Uiso 0.27(2) 1 calc R U P A 1
H50B H -0.0899 0.4344 0.8749 0.069 Uiso 0.27(2) 1 calc R U P A 1
H50C H -0.2413 0.5072 0.8642 0.069 Uiso 0.27(2) 1 calc R U P A 1
C50A C 0.068(10) 0.483(2) 0.8684(5) 0.041(7) Uani 0.23(2) 1 d D U P A 2
H50D H 0.2140 0.4878 0.8698 0.062 Uiso 0.23(2) 1 calc R U P A 2
H50E H 0.0244 0.4263 0.8752 0.062 Uiso 0.23(2) 1 calc R U P A 2
H50F H 0.0055 0.5303 0.8785 0.062 Uiso 0.23(2) 1 calc R U P A 2
C50B C 0.157(5) 0.477(2) 0.8626(5) 0.058(7) Uani 0.23(2) 1 d D U P A 3
H50G H 0.2940 0.4816 0.8559 0.088 Uiso 0.23(2) 1 calc R U P A 3
H50H H 0.1367 0.4194 0.8703 0.088 Uiso 0.23(2) 1 calc R U P A 3
H50I H 0.1368 0.5226 0.8759 0.088 Uiso 0.23(2) 1 calc R U P A 3
C50C C -0.010(9) 0.490(2) 0.8697(3) 0.042(7) Uani 0.27(2) 1 d D U P A 4
H50J H 0.1152 0.5107 0.8774 0.064 Uiso 0.27(2) 1 calc R U P A 4
H50K H -0.0372 0.4301 0.8756 0.064 Uiso 0.27(2) 1 calc R U P A 4
H50L H -0.1201 0.5284 0.8751 0.064 Uiso 0.27(2) 1 calc R U P A 4
S1 S 0.24585(11) 0.64257(5) 0.53540(2) 0.02672(16) Uani 1 1 d . . . . .
F1 F 0.7896(4) 0.25884(15) 0.52123(5) 0.0582(7) Uani 1 1 d . . . . .
O1 O -0.0090(3) 0.60481(15) 0.60530(4) 0.0289(4) Uani 1 1 d D . . . .
O2 O 0.2873(4) 0.73657(15) 0.53373(5) 0.0388(6) Uani 1 1 d . . . . .
O3 O 0.0412(3) 0.60919(17) 0.53379(4) 0.0352(5) Uani 1 1 d . . . . .
O4 O 0.9333(5) 0.4637(3) 0.45606(8) 0.0754(12) Uani 1 1 d . . . . .
O5 O 0.6719(5) 0.3906(2) 0.44217(6) 0.0583(8) Uani 1 1 d . . . . .
N1 N 0.3429(4) 0.60924(16) 0.56298(5) 0.0217(5) Uani 1 1 d D . . . .
H1A H 0.453(5) 0.632(3) 0.5661(8) 0.026 Uiso 0.89(6) 1 d D U P B 1
H1B H 0.28(4) 0.651(7) 0.573(5) 0.026 Uiso 0.11(6) 1 d D U P B 2
N2 N 0.7501(5) 0.4486(2) 0.45582(6) 0.0419(7) Uani 1 1 d . . . C 2
C1 C 0.1693(4) 0.5975(2) 0.61190(5) 0.0231(6) Uani 1 1 d . . . D 2
C2 C 0.2868(4) 0.65798(19) 0.62894(5) 0.0231(6) Uani 1 1 d . . . D 2
C3 C 0.2227(5) 0.7370(2) 0.64135(5) 0.0293(6) Uani 1 1 d . . . D 2
H3 H 0.0899 0.7579 0.6393 0.035 Uiso 1 1 calc R U . D 2
C4 C 0.3626(6) 0.7830(2) 0.65667(6) 0.0338(7) Uani 1 1 d . . . D 2
H4 H 0.3244 0.8360 0.6649 0.041 Uiso 1 1 calc R U . D 2
C5 C 0.5604(5) 0.7504(2) 0.65987(6) 0.0335(7) Uani 1 1 d . . . D 2
H5 H 0.6521 0.7819 0.6704 0.040 Uiso 1 1 calc R U . D 2
C6 C 0.6234(5) 0.6720(2) 0.64761(5) 0.0302(6) Uani 1 1 d . . . D 2
H6 H 0.7556 0.6506 0.6499 0.036 Uiso 1 1 calc R U . D 2
C7 C 0.4845(5) 0.6260(2) 0.63175(5) 0.0244(6) Uani 1 1 d . . . D 2
C8 C 0.5178(5) 0.5411(2) 0.61599(5) 0.0280(6) Uani 1 1 d . . . D 2
H8A H 0.5623 0.4929 0.6275 0.034 Uiso 1 1 calc R U . D 2
H8B H 0.6201 0.5503 0.6023 0.034 Uiso 1 1 calc R U . D 2
C9 C 0.3088(4) 0.51917(19) 0.60348(5) 0.0222(5) Uani 1 1 d . . . D 2
C10 C 0.2191(5) 0.4322(2) 0.61415(6) 0.0308(6) Uani 1 1 d . . . D 2
H10A H 0.2132 0.4348 0.6332 0.046 Uiso 1 1 calc R U . D 2
H10B H 0.3036 0.3829 0.6088 0.046 Uiso 1 1 calc R U . D 2
H10C H 0.0838 0.4242 0.6072 0.046 Uiso 1 1 calc R U . D 2
C11 C 0.3042(4) 0.51793(18) 0.57264(5) 0.0216(5) Uani 1 1 d . . . D 2
H11 H 0.1638 0.5031 0.5675 0.026 Uiso 1 1 calc R U . D 2
C12 C 0.4406(5) 0.44751(18) 0.55996(5) 0.0225(5) Uani 1 1 d . . . D 2
C13 C 0.6427(5) 0.4655(2) 0.55321(5) 0.0256(6) Uani 1 1 d . . . D 2
H13 H 0.6996 0.5207 0.5574 0.031 Uiso 1 1 calc R U . D 2
C14 C 0.7603(6) 0.4014(2) 0.54016(6) 0.0326(7) Uani 1 1 d . . . D 2
H14 H 0.8953 0.4134 0.5357 0.039 Uiso 1 1 calc R U . D 2
C15 C 0.6745(6) 0.3208(2) 0.53409(6) 0.0378(8) Uani 1 1 d . . . D 2
C16 C 0.4752(6) 0.3005(2) 0.54031(6) 0.0373(8) Uani 1 1 d . . . D 2
H16 H 0.4196 0.2453 0.5359 0.045 Uiso 1 1 calc R U . D 2
C17 C 0.3598(5) 0.3642(2) 0.55333(6) 0.0291(6) Uani 1 1 d . . . D 2
H17 H 0.2252 0.3512 0.5578 0.035 Uiso 1 1 calc R U . D 2
C18 C 0.3861(5) 0.5892(2) 0.50970(5) 0.0261(6) Uani 1 1 d . . . C 2
C19 C 0.5816(5) 0.62067(19) 0.50405(6) 0.0274(6) Uani 1 1 d . . . C 2
H19 H 0.6309 0.6719 0.5123 0.033 Uiso 1 1 calc R U . C 2
C20 C 0.7011(5) 0.5750(2) 0.48606(6) 0.0285(6) Uani 1 1 d . . . C 2
H20 H 0.8322 0.5946 0.4820 0.034 Uiso 1 1 calc R U . C 2
C21 C 0.6204(5) 0.4989(2) 0.47422(6) 0.0293(6) Uani 1 1 d . . . C 2
C22 C 0.4250(5) 0.4681(2) 0.47921(6) 0.0344(7) Uani 1 1 d . . . C 2
H22 H 0.3744 0.4178 0.4705 0.041 Uiso 1 1 calc R U . C 2
C23 C 0.3068(5) 0.5139(2) 0.49739(6) 0.0310(7) Uani 1 1 d . . . C 2
H23 H 0.1754 0.4944 0.5013 0.037 Uiso 1 1 calc R U . C 2
O11 O 0.7047(4) 0.70245(18) 0.57228(8) 0.0589(9) Uani 1 1 d D U . . .
H11A H 0.7478 0.6711 0.5844 0.088 Uiso 0.635(13) 1 calc R U P E 1
H11B H 0.8005 0.6792 0.5802 0.088 Uiso 0.365(13) 1 calc R U P E 2
C47 C 0.6859(14) 0.7926(4) 0.58123(14) 0.052(2) Uani 0.635(13) 1 d D U P E 1
H47A H 0.6977 0.7939 0.6004 0.062 Uiso 0.635(13) 1 calc R U P E 1
H47B H 0.5517 0.8150 0.5766 0.062 Uiso 0.635(13) 1 calc R U P E 1
C47A C 0.7563(18) 0.7934(7) 0.5657(3) 0.055(4) Uani 0.365(13) 1 d D U P E 2
H47C H 0.7466 0.8042 0.5468 0.066 Uiso 0.365(13) 1 calc R U P E 2
H47D H 0.8921 0.8091 0.5718 0.066 Uiso 0.365(13) 1 calc R U P E 2
C48 C 0.8400(17) 0.8504(6) 0.5698(2) 0.085(4) Uani 0.635(13) 1 d D U P E 1
H48A H 0.8602 0.8349 0.5515 0.128 Uiso 0.635(13) 1 calc R U P E 1
H48B H 0.9660 0.8431 0.5793 0.128 Uiso 0.635(13) 1 calc R U P E 1
H48C H 0.7960 0.9115 0.5711 0.128 Uiso 0.635(13) 1 calc R U P E 1
C48A C 0.590(4) 0.8435(14) 0.5811(4) 0.117(9) Uani 0.365(13) 1 d D U P E 2
H48D H 0.5096 0.8783 0.5690 0.176 Uiso 0.365(13) 1 calc R U P E 2
H48E H 0.6528 0.8824 0.5939 0.176 Uiso 0.365(13) 1 calc R U P E 2
H48F H 0.5040 0.8012 0.5900 0.176 Uiso 0.365(13) 1 calc R U P E 2

loop_
_atom_site_aniso_label
_atom_site_aniso_U_11
_atom_site_aniso_U_22
_atom_site_aniso_U_33
_atom_site_aniso_U_23
_atom_site_aniso_U_13
_atom_site_aniso_U_12
S2 0.0185(3) 0.0189(3) 0.0250(3) -0.0007(2) 0.0011(2) 0.0035(2)
F2 0.0415(11) 0.0337(9) 0.0225(8) 0.0030(7) -0.0133(7) 0.0027(8)
O6 0.0180(10) 0.0361(11) 0.0320(10) 0.0006(8) -0.0038(8) 0.0019(9)
O7 0.0297(11) 0.0188(9) 0.0335(10) 0.0029(8) -0.0002(8) 0.0048(8)
O8 0.0167(10) 0.0297(10) 0.0351(10) -0.0042(8) 0.0033(7) 0.0049(8)
O9 0.0253(11) 0.0528(14) 0.0292(10) 0.0013(9) 0.0011(8) -0.0087(11)
O10 0.0357(13) 0.0566(14) 0.0196(9) 0.0028(9) 0.0070(8) 0.0005(12)
O12 0.0262(11) 0.0317(11) 0.0441(12) 0.0087(9) 0.0109(9) 0.0020(9)
N4 0.0164(11) 0.0193(10) 0.0192(10) 0.0019(8) 0.0019(8) 0.0002(9)
N5 0.0283(13) 0.0242(11) 0.0218(10) -0.0016(8) 0.0033(10) -0.0004(11)
C24 0.0202(14) 0.0219(12) 0.0241(12) -0.0018(10) -0.0042(10) -0.0015(11)
C25 0.0238(14) 0.0223(12) 0.0224(12) -0.0004(10) -0.0046(10) -0.0019(11)
C26 0.0312(17) 0.0342(15) 0.0270(14) 0.0043(11) -0.0097(12) 0.0001(13)
C27 0.043(2) 0.0445(18) 0.0206(13) 0.0071(12) -0.0066(12) -0.0069(16)
C28 0.0376(18) 0.0408(17) 0.0216(13) 0.0021(12) 0.0008(11) -0.0070(15)
C29 0.0280(15) 0.0310(14) 0.0210(12) -0.0030(11) 0.0016(11) -0.0028(13)
C30 0.0232(14) 0.0208(12) 0.0178(11) -0.0023(9) -0.0034(10) -0.0022(11)
C31 0.0202(13) 0.0200(12) 0.0184(11) 0.0005(9) -0.0006(10) 0.0026(11)
C32 0.0166(13) 0.0203(12) 0.0197(11) -0.0011(9) -0.0010(9) -0.0028(10)
C33 0.0253(14) 0.0233(13) 0.0258(12) -0.0002(10) -0.0014(11) -0.0061(11)
C34 0.0177(12) 0.0191(12) 0.0183(11) 0.0005(9) 0.0019(9) -0.0024(10)
C35 0.0214(13) 0.0170(11) 0.0165(11) -0.0008(9) 0.0007(9) 0.0015(10)
C36 0.0201(13) 0.0186(11) 0.0208(12) 0.0002(10) 0.0024(10) -0.0034(11)
C37 0.0330(15) 0.0196(12) 0.0175(11) 0.0001(9) 0.0005(11) -0.0024(12)
C38 0.0308(15) 0.0193(12) 0.0188(12) -0.0012(9) -0.0070(10) 0.0053(11)
C39 0.0210(13) 0.0222(12) 0.0224(11) -0.0025(10) -0.0016(10) 0.0025(11)
C40 0.0207(13) 0.0197(12) 0.0187(11) 0.0003(9) 0.0011(9) 0.0012(11)
C41 0.0220(13) 0.0179(12) 0.0249(12) -0.0033(10) 0.0030(10) 0.0027(11)
C42 0.0233(14) 0.0206(12) 0.0222(12) 0.0004(9) 0.0050(10) -0.0029(11)
C43 0.0214(14) 0.0209(12) 0.0239(12) -0.0018(10) 0.0035(10) -0.0030(11)
C44 0.0234(13) 0.0183(11) 0.0208(12) -0.0053(9) 0.0035(10) -0.0001(11)
C45 0.0312(15) 0.0208(12) 0.0211(12) -0.0033(10) 0.0093(11) -0.0023(11)
C46 0.0203(13) 0.0204(12) 0.0288(13) -0.0064(10) 0.0082(10) -0.0037(11)
C49 0.052(2) 0.0329(16) 0.0504(19) 0.0027(14) 0.0108(18) -0.0097(17)
C50 0.062(16) 0.031(8) 0.045(7) 0.000(6) 0.016(8) -0.013(12)
C50A 0.05(2) 0.030(9) 0.046(7) 0.009(6) 0.013(7) 0.015(16)
C50B 0.073(15) 0.057(12) 0.046(9) 0.007(9) 0.006(9) -0.001(12)
C50C 0.04(2) 0.039(12) 0.050(6) 0.010(6) 0.004(7) 0.001(17)
S1 0.0240(3) 0.0291(3) 0.0270(3) 0.0069(3) 0.0040(3) 0.0069(3)
F1 0.0788(19) 0.0419(12) 0.0539(13) -0.0138(10) 0.0124(12) 0.0279(13)
O1 0.0163(10) 0.0405(11) 0.0298(9) -0.0022(8) -0.0004(8) 0.0017(9)
O2 0.0451(15) 0.0264(11) 0.0447(12) 0.0100(9) 0.0129(11) 0.0112(11)
O3 0.0196(11) 0.0542(14) 0.0318(10) 0.0082(10) -0.0004(8) 0.0069(10)
O4 0.0321(15) 0.103(3) 0.091(2) -0.065(2) 0.0040(15) 0.0010(17)
O5 0.0436(16) 0.074(2) 0.0569(16) -0.0421(15) -0.0028(13) -0.0035(15)
N1 0.0191(11) 0.0212(11) 0.0246(11) -0.0003(9) 0.0018(9) 0.0004(10)
N2 0.0327(15) 0.0512(18) 0.0417(14) -0.0193(13) -0.0049(13) 0.0043(15)
C1 0.0205(13) 0.0298(14) 0.0189(11) 0.0001(10) 0.0035(10) 0.0001(12)
C2 0.0226(14) 0.0288(14) 0.0180(11) -0.0001(10) 0.0021(10) -0.0007(12)
C3 0.0332(17) 0.0303(15) 0.0243(12) -0.0025(11) 0.0049(12) 0.0015(13)
C4 0.0422(19) 0.0343(16) 0.0249(14) -0.0066(12) 0.0012(13) -0.0002(15)
C5 0.0369(18) 0.0406(17) 0.0230(13) -0.0051(12) -0.0029(12) -0.0082(15)
C6 0.0252(15) 0.0447(18) 0.0206(13) -0.0032(12) -0.0042(11) -0.0027(14)
C7 0.0248(14) 0.0321(14) 0.0164(11) 0.0006(10) 0.0016(10) -0.0013(12)
C8 0.0239(14) 0.0367(15) 0.0232(12) -0.0044(11) -0.0029(11) 0.0065(13)
C9 0.0190(13) 0.0269(14) 0.0206(12) -0.0015(10) 0.0007(9) 0.0024(11)
C10 0.0358(17) 0.0330(15) 0.0235(12) 0.0045(11) 0.0032(12) 0.0013(14)
C11 0.0207(13) 0.0226(13) 0.0215(12) -0.0008(10) 0.0001(9) -0.0013(11)
C12 0.0279(14) 0.0221(13) 0.0174(11) -0.0002(9) -0.0022(10) 0.0019(11)
C13 0.0301(15) 0.0254(13) 0.0212(12) 0.0006(11) 0.0010(11) 0.0038(13)
C14 0.0346(17) 0.0350(16) 0.0281(13) 0.0015(11) 0.0042(13) 0.0114(14)
C15 0.055(2) 0.0291(15) 0.0297(15) -0.0028(12) 0.0047(14) 0.0170(15)
C16 0.058(2) 0.0223(13) 0.0313(15) -0.0038(11) -0.0035(15) 0.0025(15)
C17 0.0373(17) 0.0253(13) 0.0246(13) 0.0013(11) -0.0008(12) -0.0016(13)
C18 0.0275(15) 0.0307(15) 0.0203(12) 0.0061(11) 0.0018(11) 0.0025(13)
C19 0.0300(16) 0.0222(13) 0.0299(14) 0.0014(11) 0.0026(12) -0.0001(12)
C20 0.0278(15) 0.0300(14) 0.0276(13) 0.0018(11) 0.0034(11) -0.0007(13)
C21 0.0291(16) 0.0349(15) 0.0239(13) -0.0028(11) -0.0030(11) 0.0039(13)
C22 0.0326(17) 0.0371(16) 0.0336(15) -0.0052(13) -0.0070(13) -0.0061(15)
C23 0.0232(15) 0.0423(17) 0.0275(14) 0.0030(12) -0.0014(11) -0.0068(13)
O11 0.0289(14) 0.0298(13) 0.118(3) 0.0044(15) -0.0167(15) -0.0026(11)
C47 0.071(5) 0.041(4) 0.043(4) -0.002(3) -0.005(4) -0.015(4)
C47A 0.037(6) 0.035(6) 0.093(10) 0.011(6) 0.026(6) -0.009(5)
C48 0.108(8) 0.045(4) 0.102(7) -0.007(4) 0.040(6) -0.032(5)
C48A 0.17(2) 0.076(11) 0.103(14) -0.010(10) 0.022(14) 0.059(14)

loop_
_atom_type_symbol
_atom_type_description
_atom_type_scat_dispersion_real
_atom_type_scat_dispersion_imag
_atom_type_scat_source
C C 0.0181 0.0091 'International Tables Vol C Tables 4.2.6.8 and 6.1.1.4'
H H 0.0000 0.0000 'International Tables Vol C Tables 4.2.6.8 and 6.1.1.4'
F F 0.0727 0.0534 'International Tables Vol C Tables 4.2.6.8 and 6.1.1.4'
N N 0.0311 0.0180 'International Tables Vol C Tables 4.2.6.8 and 6.1.1.4'
O O 0.0492 0.0322 'International Tables Vol C Tables 4.2.6.8 and 6.1.1.4'
S S 0.3331 0.5567 'International Tables Vol C Tables 4.2.6.8 and 6.1.1.4'

loop_
_geom_angle_atom_site_label_1
_geom_angle_atom_site_label_2
_geom_angle_atom_site_label_3
_geom_angle
O8 S2 O7 120.32(13)
O8 S2 N4 108.21(13)
O7 S2 N4 106.55(12)
O8 S2 C41 106.57(13)
O7 S2 C41 107.52(13)
N4 S2 C41 107.01(12)
C49 O12 H12 109.5
C34 N4 S2 120.22(17)
C34 N4 H4A 116(2)
S2 N4 H4A 115(2)
O9 N5 O10 123.6(3)
O9 N5 C44 118.3(2)
O10 N5 C44 118.1(2)
O6 C24 C25 128.1(3)
O6 C24 C32 123.4(3)
C25 C24 C32 108.5(2)
C30 C25 C26 121.5(3)
C30 C25 C24 109.8(2)
C26 C25 C24 128.7(3)
C27 C26 C25 118.0(3)
C27 C26 H26 121.0
C25 C26 H26 121.0
C26 C27 C28 120.5(3)
C26 C27 H27 119.8
C28 C27 H27 119.8
C27 C28 C29 121.6(3)
C27 C28 H28 119.2
C29 C28 H28 119.2
C30 C29 C28 118.1(3)
C30 C29 H29 121.0
C28 C29 H29 121.0
C25 C30 C29 120.3(2)
C25 C30 C31 111.9(2)
C29 C30 C31 127.8(3)
C30 C31 C32 104.9(2)
C30 C31 H31A 110.8
C32 C31 H31A 110.8
C30 C31 H31B 110.8
C32 C31 H31B 110.8
H31A C31 H31B 108.8
C33 C32 C24 109.0(2)
C33 C32 C31 112.8(2)
C24 C32 C31 104.8(2)
C33 C32 C34 109.2(2)
C24 C32 C34 106.2(2)
C31 C32 C34 114.4(2)
C32 C33 H33A 109.5
C32 C33 H33B 109.5
H33A C33 H33B 109.5
C32 C33 H33C 109.5
H33A C33 H33C 109.5
H33B C33 H33C 109.5
N4 C34 C35 113.2(2)
N4 C34 C32 108.7(2)
C35 C34 C32 115.2(2)
N4 C34 H34 106.4
C35 C34 H34 106.4
C32 C34 H34 106.4
C40 C35 C36 118.7(2)
C40 C35 C34 121.6(2)
C36 C35 C34 119.5(2)
C37 C36 C35 121.0(3)
C37 C36 H36 119.5
C35 C36 H36 119.5
C38 C37 C36 118.1(2)
C38 C37 H37 120.9
C36 C37 H37 120.9
F2 C38 C37 119.0(2)
F2 C38 C39 118.0(3)
C37 C38 C39 123.0(3)
C38 C39 C40 118.1(3)
C38 C39 H39 120.9
C40 C39 H39 120.9
C39 C40 C35 121.0(2)
C39 C40 H40 119.5
C35 C40 H40 119.5
C42 C41 C46 121.9(3)
C42 C41 S2 118.6(2)
C46 C41 S2 119.3(2)
C41 C42 C43 119.3(3)
C41 C42 H42 120.4
C43 C42 H42 120.4
C42 C43 C44 117.8(3)
C42 C43 H43 121.1
C44 C43 H43 121.1
C45 C44 C43 123.5(3)
C45 C44 N5 118.6(2)
C43 C44 N5 117.9(2)
C44 C45 C46 118.1(2)
C44 C45 H45 120.9
C46 C45 H45 120.9
C45 C46 C41 119.4(3)
C45 C46 H46 120.3
C41 C46 H46 120.3
O12 C49 C50A 112.6(18)
O12 C49 C50C 114.3(14)
O12 C49 C50B 105.6(12)
O12 C49 C50 115.5(11)
O12 C49 H49A 108.4
C50 C49 H49A 108.4
O12 C49 H49B 108.4
C50 C49 H49B 108.4
H49A C49 H49B 107.5
O12 C49 H49C 109.1
C50A C49 H49C 109.1
O12 C49 H49D 109.1
C50A C49 H49D 109.1
H49C C49 H49D 107.8
O12 C49 H49E 110.6
C50B C49 H49E 110.6
O12 C49 H49F 110.6
C50B C49 H49F 110.6
H49E C49 H49F 108.7
O12 C49 H49G 108.7
C50C C49 H49G 108.7
O12 C49 H49H 108.7
C50C C49 H49H 108.7
H49G C49 H49H 107.6
C49 C50 H50A 109.5
C49 C50 H50B 109.5
H50A C50 H50B 109.5
C49 C50 H50C 109.5
H50A C50 H50C 109.5
H50B C50 H50C 109.5
C49 C50A H50D 109.5
C49 C50A H50E 109.5
H50D C50A H50E 109.5
C49 C50A H50F 109.5
H50D C50A H50F 109.5
H50E C50A H50F 109.5
C49 C50B H50G 109.5
C49 C50B H50H 109.5
H50G C50B H50H 109.5
C49 C50B H50I 109.5
H50G C50B H50I 109.5
H50H C50B H50I 109.5
C49 C50C H50J 109.5
C49 C50C H50K 109.5
H50J C50C H50K 109.5
C49 C50C H50L 109.5
H50J C50C H50L 109.5
H50K C50C H50L 109.5
O3 S1 O2 121.02(15)
O3 S1 N1 108.10(14)
O2 S1 N1 106.25(14)
O3 S1 C18 106.59(15)
O2 S1 C18 107.40(14)
N1 S1 C18 106.72(13)
C11 N1 S1 120.40(19)
S1 N1 H1A 113(3)
C11 N1 H1B 113(8)
S1 N1 H1B 96(10)
O5 N2 O4 123.3(3)
O5 N2 C21 118.7(3)
O4 N2 C21 117.9(3)
O1 C1 C2 127.4(3)
O1 C1 C9 124.0(3)
C2 C1 C9 108.6(2)
C7 C2 C3 121.6(3)
C7 C2 C1 109.7(2)
C3 C2 C1 128.7(3)
C4 C3 C2 118.1(3)
C4 C3 H3 121.0
C2 C3 H3 121.0
C3 C4 C5 120.5(3)
C3 C4 H4 119.7
C5 C4 H4 119.7
C6 C5 C4 121.3(3)
C6 C5 H5 119.4
C4 C5 H5 119.4
C5 C6 C7 118.6(3)
C5 C6 H6 120.7
C7 C6 H6 120.7
C2 C7 C6 119.9(3)
C2 C7 C8 111.7(3)
C6 C7 C8 128.5(3)
C7 C8 C9 105.4(2)
C7 C8 H8A 110.7
C9 C8 H8A 110.7
C7 C8 H8B 110.7
C9 C8 H8B 110.7
H8A C8 H8B 108.8
C10 C9 C8 112.3(2)
C10 C9 C1 108.8(2)
C8 C9 C1 104.5(2)
C10 C9 C11 109.6(2)
C8 C9 C11 115.4(2)
C1 C9 C11 105.8(2)
C9 C10 H10A 109.5
C9 C10 H10B 109.5
H10A C10 H10B 109.5
C9 C10 H10C 109.5
H10A C10 H10C 109.5
H10B C10 H10C 109.5
N1 C11 C12 113.7(2)
N1 C11 C9 108.5(2)
C12 C11 C9 114.7(2)
N1 C11 H11 106.5
C12 C11 H11 106.5
C9 C11 H11 106.5
C13 C12 C17 118.4(3)
C13 C12 C11 121.8(3)
C17 C12 C11 119.8(3)
C12 C13 C14 120.4(3)
C12 C13 H13 119.8
C14 C13 H13 119.8
C15 C14 C13 119.1(3)
C15 C14 H14 120.5
C13 C14 H14 120.5
F1 C15 C14 118.8(4)
F1 C15 C16 119.0(3)
C14 C15 C16 122.3(3)
C15 C16 C17 118.4(3)
C15 C16 H16 120.8
C17 C16 H16 120.8
C16 C17 C12 121.5(3)
C16 C17 H17 119.3
C12 C17 H17 119.3
C23 C18 C19 121.7(3)
C23 C18 S1 119.8(2)
C19 C18 S1 118.2(2)
C20 C19 C18 119.3(3)
C20 C19 H19 120.4
C18 C19 H19 120.4
C19 C20 C21 118.2(3)
C19 C20 H20 120.9
C21 C20 H20 120.9
C22 C21 C20 123.1(3)
C22 C21 N2 118.7(3)
C20 C21 N2 118.2(3)
C23 C22 C21 118.3(3)
C23 C22 H22 120.9
C21 C22 H22 120.9
C22 C23 C18 119.4(3)
C22 C23 H23 120.3
C18 C23 H23 120.3
C47 O11 H11A 109.5
C47A O11 H11B 109.5
O11 C47 C48 112.2(7)
O11 C47 H47A 109.2
C48 C47 H47A 109.2
O11 C47 H47B 109.2
C48 C47 H47B 109.2
H47A C47 H47B 107.9
O11 C47A C48A 100.3(12)
O11 C47A H47C 111.7
C48A C47A H47C 111.7
O11 C47A H47D 111.7
C48A C47A H47D 111.7
H47C C47A H47D 109.5
C47 C48 H48A 109.5
C47 C48 H48B 109.5
H48A C48 H48B 109.5
C47 C48 H48C 109.5
H48A C48 H48C 109.5
H48B C48 H48C 109.5
C47A C48A H48D 109.5
C47A C48A H48E 109.5
H48D C48A H48E 109.5
C47A C48A H48F 109.5
H48D C48A H48F 109.5
H48E C48A H48F 109.5

loop_
_geom_bond_atom_site_label_1
_geom_bond_atom_site_label_2
_geom_bond_distance
S2 O8 1.432(2)
S2 O7 1.433(2)
S2 N4 1.612(2)
S2 C41 1.782(3)
F2 C38 1.362(3)
O6 C24 1.219(4)
O9 N5 1.224(3)
O10 N5 1.224(3)
O12 C49 1.416(4)
O12 H12 0.8200
N4 C34 1.472(3)
N4 H4A 0.85(3)
N5 C44 1.468(4)
C24 C25 1.463(4)
C24 C32 1.541(4)
C25 C30 1.383(4)
C25 C26 1.405(4)
C26 C27 1.376(5)
C26 H26 0.9300
C27 C28 1.390(5)
C27 H27 0.9300
C28 C29 1.392(4)
C28 H28 0.9300
C29 C30 1.389(4)
C29 H29 0.9300
C30 C31 1.514(3)
C31 C32 1.546(4)
C31 H31A 0.9700
C31 H31B 0.9700
C32 C33 1.526(4)
C32 C34 1.556(3)
C33 H33A 0.9600
C33 H33B 0.9600
C33 H33C 0.9600
C34 C35 1.523(3)
C34 H34 0.9800
C35 C40 1.393(4)
C35 C36 1.400(3)
C36 C37 1.393(4)
C36 H36 0.9300
C37 C38 1.374(4)
C37 H37 0.9300
C38 C39 1.382(4)
C39 C40 1.392(4)
C39 H39 0.9300
C40 H40 0.9300
C41 C42 1.387(4)
C41 C46 1.390(4)
C42 C43 1.390(4)
C42 H42 0.9300
C43 C44 1.392(4)
C43 H43 0.9300
C44 C45 1.379(4)
C45 C46 1.387(4)
C45 H45 0.9300
C46 H46 0.9300
C49 C50A 1.472(17)
C49 C50C 1.483(16)
C49 C50B 1.505(18)
C49 C50 1.506(15)
C49 H49A 0.9700
C49 H49B 0.9700
C49 H49C 0.9700
C49 H49D 0.9700
C49 H49E 0.9700
C49 H49F 0.9700
C49 H49G 0.9700
C49 H49H 0.9700
C50 H50A 0.9600
C50 H50B 0.9600
C50 H50C 0.9600
C50A H50D 0.9600
C50A H50E 0.9600
C50A H50F 0.9600
C50B H50G 0.9600
C50B H50H 0.9600
C50B H50I 0.9600
C50C H50J 0.9600
C50C H50K 0.9600
C50C H50L 0.9600
S1 O3 1.432(2)
S1 O2 1.434(2)
S1 N1 1.608(2)
S1 C18 1.777(3)
F1 C15 1.359(4)
O1 C1 1.219(4)
O4 N2 1.220(4)
O5 N2 1.219(4)
N1 C11 1.471(3)
N1 H1A 0.82(3)
N1 H1B 0.88(6)
N2 C21 1.466(4)
C1 C2 1.466(4)
C1 C9 1.545(4)
C2 C7 1.387(4)
C2 C3 1.401(4)
C3 C4 1.381(5)
C3 H3 0.9300
C4 C5 1.392(5)
C4 H4 0.9300
C5 C6 1.389(5)
C5 H5 0.9300
C6 C7 1.392(4)
C6 H6 0.9300
C7 C8 1.513(4)
C8 C9 1.541(4)
C8 H8A 0.9700
C8 H8B 0.9700
C9 C10 1.525(4)
C9 C11 1.556(4)
C10 H10A 0.9600
C10 H10B 0.9600
C10 H10C 0.9600
C11 C12 1.522(4)
C11 H11 0.9800
C12 C13 1.392(4)
C12 C17 1.394(4)
C13 C14 1.395(4)
C13 H13 0.9300
C14 C15 1.364(5)
C14 H14 0.9300
C15 C16 1.375(6)
C16 C17 1.382(5)
C16 H16 0.9300
C17 H17 0.9300
C18 C23 1.387(4)
C18 C19 1.393(4)
C19 C20 1.379(4)
C19 H19 0.9300
C20 C21 1.389(5)
C20 H20 0.9300
C21 C22 1.383(5)
C22 C23 1.381(5)
C22 H22 0.9300
C23 H23 0.9300
O11 C47 1.427(7)
O11 C47A 1.440(10)
O11 H11A 0.8200
O11 H11B 0.8200
C47 C48 1.448(10)
C47 H47A 0.9700
C47 H47B 0.9700
C47A C48A 1.532(18)
C47A H47C 0.9700
C47A H47D 0.9700
C48 H48A 0.9600
C48 H48B 0.9600
C48 H48C 0.9600
C48A H48D 0.9600
C48A H48E 0.9600
C48A H48F 0.9600

loop_
_geom_hbond_atom_site_label_D
_geom_hbond_atom_site_label_H
_geom_hbond_atom_site_label_A
_geom_hbond_distance_DH
_geom_hbond_distance_HA
_geom_hbond_distance_DA
_geom_hbond_angle_DHA
_geom_hbond_site_symmetry_A
O12 H12 O6 0.82 1.99 2.789(3) 165.8 1_455
N4 H4A O12 0.85(3) 1.94(3) 2.780(3) 171(3) .
C37 H37 O7 0.93 2.47 3.323(3) 152.1 3_656
N1 H1A O11 0.82(3) 1.98(3) 2.788(4) 173(4) .
N1 H1B O1 0.88(6) 2.62(7) 3.141(3) 119(7) .
C11 H11 O3 0.98 2.46 2.944(3) 110.0 .
O11 H11B O1 0.82 2.10 2.901(4) 166.6 1_655

loop_
_geom_torsion_atom_site_label_1
_geom_torsion_atom_site_label_2
_geom_torsion_atom_site_label_3
_geom_torsion_atom_site_label_4
_geom_torsion
O8 S2 N4 C34 43.1(2)
O7 S2 N4 C34 173.9(2)
C41 S2 N4 C34 -71.4(2)
O6 C24 C25 C30 177.8(3)
C32 C24 C25 C30 -1.1(3)
O6 C24 C25 C26 -3.4(5)
C32 C24 C25 C26 177.7(3)
C30 C25 C26 C27 -0.5(5)
C24 C25 C26 C27 -179.2(3)
C25 C26 C27 C28 0.2(5)
C26 C27 C28 C29 -0.1(5)
C27 C28 C29 C30 0.3(5)
C26 C25 C30 C29 0.7(4)
C24 C25 C30 C29 179.6(3)
C26 C25 C30 C31 -178.9(3)
C24 C25 C30 C31 0.0(3)
C28 C29 C30 C25 -0.6(4)
C28 C29 C30 C31 179.0(3)
C25 C30 C31 C32 1.1(3)
C29 C30 C31 C32 -178.5(3)
O6 C24 C32 C33 -56.2(3)
C25 C24 C32 C33 122.8(2)
O6 C24 C32 C31 -177.2(3)
C25 C24 C32 C31 1.7(3)
O6 C24 C32 C34 61.3(3)
C25 C24 C32 C34 -119.7(2)
C30 C31 C32 C33 -120.2(2)
C30 C31 C32 C24 -1.6(3)
C30 C31 C32 C34 114.2(2)
S2 N4 C34 C35 79.5(3)
S2 N4 C34 C32 -151.15(19)
C33 C32 C34 N4 163.4(2)
C24 C32 C34 N4 46.0(3)
C31 C32 C34 N4 -69.0(3)
C33 C32 C34 C35 -68.3(3)
C24 C32 C34 C35 174.3(2)
C31 C32 C34 C35 59.2(3)
N4 C34 C35 C40 33.6(3)
C32 C34 C35 C40 -92.4(3)
N4 C34 C35 C36 -141.9(2)
C32 C34 C35 C36 92.2(3)
C40 C35 C36 C37 -1.4(4)
C34 C35 C36 C37 174.2(2)
C35 C36 C37 C38 -0.1(4)
C36 C37 C38 F2 -178.3(2)
C36 C37 C38 C39 1.3(4)
F2 C38 C39 C40 178.7(2)
C37 C38 C39 C40 -0.9(4)
C38 C39 C40 C35 -0.6(4)
C36 C35 C40 C39 1.7(4)
C34 C35 C40 C39 -173.7(2)
O8 S2 C41 C42 164.9(2)
O7 S2 C41 C42 34.7(3)
N4 S2 C41 C42 -79.5(2)
O8 S2 C41 C46 -19.9(3)
O7 S2 C41 C46 -150.1(2)
N4 S2 C41 C46 95.7(2)
C46 C41 C42 C43 -0.7(4)
S2 C41 C42 C43 174.4(2)
C41 C42 C43 C44 0.3(4)
C42 C43 C44 C45 0.6(4)
C42 C43 C44 N5 -179.7(2)
O9 N5 C44 C45 -159.9(3)
O10 N5 C44 C45 20.7(4)
O9 N5 C44 C43 20.4(4)
O10 N5 C44 C43 -159.0(3)
C43 C44 C45 C46 -1.1(4)
N5 C44 C45 C46 179.2(2)
C44 C45 C46 C41 0.7(4)
C42 C41 C46 C45 0.2(4)
S2 C41 C46 C45 -174.9(2)
O3 S1 N1 C11 40.6(2)
O2 S1 N1 C11 171.9(2)
C18 S1 N1 C11 -73.7(2)
O1 C1 C2 C7 179.8(3)
C9 C1 C2 C7 0.6(3)
O1 C1 C2 C3 -0.2(5)
C9 C1 C2 C3 -179.3(3)
C7 C2 C3 C4 -0.1(4)
C1 C2 C3 C4 179.9(3)
C2 C3 C4 C5 -0.9(5)
C3 C4 C5 C6 0.8(5)
C4 C5 C6 C7 0.4(5)
C3 C2 C7 C6 1.2(4)
C1 C2 C7 C6 -178.8(3)
C3 C2 C7 C8 -178.6(3)
C1 C2 C7 C8 1.4(3)
C5 C6 C7 C2 -1.3(4)
C5 C6 C7 C8 178.5(3)
C2 C7 C8 C9 -2.8(3)
C6 C7 C8 C9 177.4(3)
C7 C8 C9 C10 -114.8(3)
C7 C8 C9 C1 3.0(3)
C7 C8 C9 C11 118.7(2)
O1 C1 C9 C10 -61.3(3)
C2 C1 C9 C10 117.8(3)
O1 C1 C9 C8 178.5(3)
C2 C1 C9 C8 -2.3(3)
O1 C1 C9 C11 56.3(3)
C2 C1 C9 C11 -124.5(2)
S1 N1 C11 C12 81.2(3)
S1 N1 C11 C9 -150.0(2)
C10 C9 C11 N1 166.2(2)
C8 C9 C11 N1 -65.9(3)
C1 C9 C11 N1 49.1(3)
C10 C9 C11 C12 -65.5(3)
C8 C9 C11 C12 62.4(3)
C1 C9 C11 C12 177.4(2)
N1 C11 C12 C13 35.3(3)
C9 C11 C12 C13 -90.3(3)
N1 C11 C12 C17 -140.7(3)
C9 C11 C12 C17 93.7(3)
C17 C12 C13 C14 0.0(4)
C11 C12 C13 C14 -176.1(3)
C12 C13 C14 C15 0.0(4)
C13 C14 C15 F1 179.6(3)
C13 C14 C15 C16 0.3(5)
F1 C15 C16 C17 -179.9(3)
C14 C15 C16 C17 -0.5(5)
C15 C16 C17 C12 0.5(5)
C13 C12 C17 C16 -0.2(4)
C11 C12 C17 C16 175.9(3)
O3 S1 C18 C23 -15.6(3)
O2 S1 C18 C23 -146.7(2)
N1 S1 C18 C23 99.7(3)
O3 S1 C18 C19 169.6(2)
O2 S1 C18 C19 38.5(3)
N1 S1 C18 C19 -75.1(2)
C23 C18 C19 C20 -1.1(4)
S1 C18 C19 C20 173.6(2)
C18 C19 C20 C21 0.1(4)
C19 C20 C21 C22 1.4(5)
C19 C20 C21 N2 -177.9(3)
O5 N2 C21 C22 12.3(5)
O4 N2 C21 C22 -163.7(4)
O5 N2 C21 C20 -168.5(3)
O4 N2 C21 C20 15.5(5)
C20 C21 C22 C23 -1.8(5)
N2 C21 C22 C23 177.4(3)
C21 C22 C23 C18 0.8(5)
C19 C18 C23 C22 0.6(4)
S1 C18 C23 C22 -174.0(2)
